data_4113219
loop_
_publ_author_name
'Hyunsik Moon'
'Roswitha Zeis'
'Evert-Jan Borkent'
'Celine Besnard'
'Andrew J. Lovinger'
'Theo Siegrist'
'Christian Kloc'
'Zhenan Bao'

_publ_contact_author_email celine.besnard@materialkemi.lth.se
_publ_contact_author_name 'celine Besnard'
_publ_section_title
;
 Synthesis, Crystal Structure, and Transistor Performance of Tetracene
 Derivatives
;
_journal_name_full 'Journal of the American Chemical Society'
_journal_page_first 15322
_journal_page_last 15323
_journal_paper_doi 10.1021/ja045208p
_journal_volume 126
_journal_year 2004
_chemical_formula_moiety 'C18 H10 Cl2'
_chemical_formula_sum 'C18 H10 Cl2'
_chemical_formula_weight 297.16
_chemical_name_common 'trans di-chloro tetracene'
_space_group_IT_number 2
_symmetry_cell_setting triclinic
_symmetry_Int_Tables_number 2
_symmetry_space_group_name_Hall '-P 1'
_symmetry_space_group_name_H-M 'P -1'
_atom_sites_solution_hydrogens geom
_atom_sites_solution_primary direct
_atom_sites_solution_secondary difmap
_audit_creation_method SHELXL-97
_cell_angle_alpha 93.37(3)
_cell_angle_beta 92.02(2)
_cell_angle_gamma 99.47(3)
_cell_formula_units_Z 2
_cell_length_a 3.8607(12)
_cell_length_b 8.664(3)
_cell_length_c 19.686(5)
_cell_measurement_reflns_used 600
_cell_measurement_temperature 293(2)
_cell_measurement_theta_max 55
_cell_measurement_theta_min 1
_cell_volume 647.7(3)
_computing_structure_refinement 'SHELXL-97 (Sheldrick, 1997)'
_diffrn_ambient_temperature 293(2)
_diffrn_measured_fraction_theta_full 0.931
_diffrn_measured_fraction_theta_max 0.931
_diffrn_radiation_monochromator graphite
_diffrn_radiation_type MoK\a
_diffrn_radiation_wavelength 0.71073
_diffrn_reflns_av_R_equivalents 0.0974
_diffrn_reflns_av_sigmaI/netI 0.3298
_diffrn_reflns_limit_h_max 5
_diffrn_reflns_limit_h_min -3
_diffrn_reflns_limit_k_max 8
_diffrn_reflns_limit_k_min -11
_diffrn_reflns_limit_l_max 25
_diffrn_reflns_limit_l_min -25
_diffrn_reflns_number 5777
_diffrn_reflns_theta_full 27.64
_diffrn_reflns_theta_max 27.64
_diffrn_reflns_theta_min 3.06
_diffrn_source 'fine-focus sealed tube'
_exptl_absorpt_coefficient_mu 0.485
_exptl_absorpt_correction_T_max 0.992
_exptl_absorpt_correction_T_min 0.937
_exptl_absorpt_correction_type analytical
_exptl_absorpt_process_details
;
  the absorption correction
 based on the crystal shape
 was made in the program excalibur by Oxford diffraction
;
_exptl_crystal_colour orange
_exptl_crystal_density_diffrn 1.524
_exptl_crystal_description platelet
_exptl_crystal_F_000 304
_exptl_crystal_size_max 0.1
_exptl_crystal_size_mid 0.08
_exptl_crystal_size_min 0.01
_refine_diff_density_max 0.326
_refine_diff_density_min -0.373
_refine_diff_density_rms 0.112
_refine_ls_extinction_method none
_refine_ls_goodness_of_fit_ref 0.713
_refine_ls_hydrogen_treatment mixed
_refine_ls_matrix_type full
_refine_ls_number_parameters 181
_refine_ls_number_reflns 2793
_refine_ls_number_restraints 0
_refine_ls_restrained_S_all 0.713
_refine_ls_R_factor_all 0.2283
_refine_ls_R_factor_gt 0.0534
_refine_ls_shift/su_max 0.046
_refine_ls_shift/su_mean 0.012
_refine_ls_structure_factor_coef Fsqd
_refine_ls_weighting_details 'calc w=1/[\s^2^(Fo^2^)+(0.0800P)^2^+0.0000P] where P=(Fo^2^+2Fc^2^)/3'
_refine_ls_weighting_scheme calc
_refine_ls_wR_factor_gt 0.1136
_refine_ls_wR_factor_ref 0.1925
_reflns_number_gt 733
_reflns_number_total 2793
_reflns_threshold_expression >2sigma(I)
_cod_data_source_file ja045208psi20040809_125857.cif
_cod_data_source_block new
_cod_depositor_comments
;

2020-12-03
Z value and formula fixed to values more according to usual
chemical conventions.                 miguel
;
_cod_original_formula_sum 'C36 H20 Cl4'
_cod_original_formula_weight 594.32
_cod_original_formula_moiety 'C18 H10 Cl2,C18 H10 Cl2'
_cod_original_formula_units_Z 1
_cod_original_cell_volume 647.7(4)
_cod_database_code 4113219

loop_
_symmetry_equiv_pos_as_xyz
'x, y, z'
'-x, -y, -z'

loop_
_atom_site_label
_atom_site_type_symbol
_atom_site_fract_x
_atom_site_fract_y
_atom_site_fract_z
_atom_site_U_iso_or_equiv
_atom_site_adp_type
_atom_site_occupancy
_atom_site_symmetry_multiplicity
_atom_site_calc_flag
_atom_site_refinement_flags
Cl1 Cl 0.2800(5) -0.17589(19) 1.63451(8) 0.0498(6) Uani 1 1 d .
Cl2 Cl -0.0779(5) 0.1159(2) 0.84079(8) 0.0618(7) Uani 1 1 d .
C7 C 0.2110(16) -0.0226(7) 1.5849(3) 0.0326(16) Uani 1 1 d .
C12 C -0.0256(16) 0.0649(7) 1.4785(3) 0.0315(15) Uani 1 1 d .
C15 C 0.4071(17) 0.4119(8) 1.5904(3) 0.0388(17) Uani 1 1 d .
H15 H 0.3686 0.4930 1.5636 0.047 Uiso 1 1 calc R
C16 C 0.3357(16) 0.1291(8) 1.6100(3) 0.0326(15) Uani 1 1 d .
C19 C 0.1032(16) 0.2194(7) 1.5038(3) 0.0352(17) Uani 1 1 d .
H19 H 0.0693 0.3015 1.4773 0.042 Uiso 1 1 calc R
C22 C 0.1611(16) -0.2493(8) 0.9417(3) 0.0391(17) Uani 1 1 d .
C23 C 0.5832(18) 0.4462(8) 1.6506(3) 0.0468(19) Uani 1 1 d .
H23 H 0.6716 0.5501 1.6645 0.056 Uiso 1 1 calc R
C25 C -0.0949(16) 0.1501(8) 1.1131(3) 0.0419(19) Uani 1 1 d .
C26 C 0.0347(17) -0.0512(8) 1.0273(3) 0.0368(16) Uani 1 1 d .
C27 C 0.2508(17) -0.3977(8) 0.9241(4) 0.049(2) Uani 1 1 d .
H27 H 0.2883 -0.4633 0.9584 0.059 Uiso 1 1 calc R
C30 C 0.6367(18) 0.3229(9) 1.6942(3) 0.049(2) Uani 1 1 d .
H30 H 0.7530 0.3487 1.7365 0.059 Uiso 1 1 calc R
C31 C 0.222(2) -0.3466(10) 0.8055(4) 0.064(2) Uani 1 1 d .
H31 H 0.2494 -0.3807 0.7606 0.077 Uiso 1 1 calc R
C33 C 0.5203(18) 0.1705(8) 1.6744(3) 0.0447(18) Uani 1 1 d .
H33 H 0.5604 0.0924 1.7027 0.054 Uiso 1 1 calc R
C34 C 0.283(2) -0.4461(9) 0.8590(4) 0.063(2) Uani 1 1 d .
H34 H 0.3446 -0.5438 0.8486 0.076 Uiso 1 1 calc R
C35 C 0.2771(16) 0.2537(8) 1.5662(3) 0.0351(17) Uani 1 1 d .
C36 C 0.1277(17) -0.1981(8) 1.0089(3) 0.0439(18) Uani 1 1 d .
H36 H 0.1684 -0.2633 1.0432 0.053 Uiso 1 1 calc R
C38 C 0.0012(18) -0.0049(8) 0.9052(3) 0.0444(18) Uani 1 1 d .
C39 C 0.1281(19) -0.2060(9) 0.8185(3) 0.055(2) Uani 1 1 d .
H39 H 0.0845 -0.1452 0.7828 0.066 Uiso 1 1 calc R

loop_
_atom_site_aniso_label
_atom_site_aniso_U_11
_atom_site_aniso_U_22
_atom_site_aniso_U_33
_atom_site_aniso_U_23
_atom_site_aniso_U_13
_atom_site_aniso_U_12
Cl1 0.0648(14) 0.0443(12) 0.0434(10) 0.0149(8) -0.0028(9) 0.0153(10)
Cl2 0.0811(18) 0.0638(14) 0.0420(11) 0.0145(9) -0.0039(10) 0.0139(12)
C7 0.035(4) 0.030(4) 0.036(4) 0.008(3) 0.002(3) 0.013(3)
C12 0.024(4) 0.037(4) 0.035(4) 0.003(3) 0.005(3) 0.011(3)
C15 0.038(5) 0.040(5) 0.040(4) 0.001(3) -0.003(3) 0.011(4)
C16 0.027(4) 0.036(4) 0.036(4) 0.003(3) 0.004(3) 0.009(3)
C19 0.039(5) 0.029(4) 0.041(4) 0.005(3) 0.004(3) 0.013(3)
C22 0.030(5) 0.039(5) 0.044(4) 0.000(3) 0.002(3) -0.007(3)
C23 0.041(5) 0.040(5) 0.057(5) -0.010(4) 0.008(4) 0.004(4)
C25 0.031(5) 0.053(5) 0.037(4) -0.007(3) 0.007(3) -0.005(4)
C26 0.028(4) 0.040(5) 0.043(4) 0.011(3) 0.008(3) 0.005(3)
C27 0.038(5) 0.048(5) 0.060(5) -0.014(4) -0.004(4) 0.008(4)
C30 0.051(6) 0.058(6) 0.039(4) -0.006(4) 0.000(4) 0.012(5)
C31 0.055(6) 0.076(7) 0.057(5) -0.025(5) 0.006(4) 0.008(5)
C33 0.046(5) 0.050(5) 0.039(4) -0.002(3) -0.005(3) 0.015(4)
C34 0.050(6) 0.052(5) 0.086(6) -0.015(5) 0.003(5) 0.011(4)
C35 0.030(5) 0.040(4) 0.037(4) -0.002(3) 0.004(3) 0.012(4)
C36 0.042(5) 0.048(5) 0.043(4) 0.008(3) -0.006(3) 0.010(4)
C38 0.047(5) 0.052(5) 0.033(4) 0.004(3) 0.001(3) 0.005(4)
C39 0.053(6) 0.065(6) 0.043(4) -0.008(4) 0.002(4) -0.004(4)

loop_
_atom_type_symbol
_atom_type_description
_atom_type_scat_dispersion_real
_atom_type_scat_dispersion_imag
_atom_type_scat_source
C C 0.0033 0.0016 'International Tables Vol C Tables 4.2.6.8 and 6.1.1.4'
H H 0.0000 0.0000 'International Tables Vol C Tables 4.2.6.8 and 6.1.1.4'
Cl Cl 0.1484 0.1585 'International Tables Vol C Tables 4.2.6.8 and 6.1.1.4'

loop_
_geom_angle_atom_site_label_1
_geom_angle_atom_site_label_2
_geom_angle_atom_site_label_3
_geom_angle
_geom_angle_site_symmetry_1
_geom_angle_site_symmetry_3
C16 C7 C12 124.9(5) . 2_558
C16 C7 Cl1 118.5(4) . .
C12 C7 Cl1 116.6(5) 2_558 .
C19 C12 C7 124.8(5) . 2_558
C19 C12 C12 118.4(7) . 2_558
C7 C12 C12 116.7(7) 2_558 2_558
C23 C15 C35 121.5(6) . .
C7 C16 C33 124.4(6) . .
C7 C16 C35 116.6(5) . .
C33 C16 C35 119.0(6) . .
C35 C19 C12 122.4(6) . .
C36 C22 C27 121.9(6) . .
C36 C22 C25 119.9(6) . 2_557
C27 C22 C25 118.2(6) . 2_557
C15 C23 C30 120.4(7) . .
C38 C25 C39 123.9(7) 2_557 2_557
C38 C25 C22 117.4(6) 2_557 2_557
C39 C25 C22 118.7(7) 2_557 2_557
C38 C26 C36 124.2(6) 2_557 .
C38 C26 C26 117.1(8) 2_557 2_557
C36 C26 C26 118.6(7) . 2_557
C34 C27 C22 121.5(7) . .
C33 C30 C23 121.0(6) . .
C39 C31 C34 121.9(7) . .
C30 C33 C16 120.1(6) . .
C27 C34 C31 119.9(7) . .
C19 C35 C15 121.1(6) . .
C19 C35 C16 120.9(6) . .
C15 C35 C16 117.9(6) . .
C22 C36 C26 122.6(6) . .
C25 C38 C26 124.4(6) 2_557 2_557
C25 C38 Cl2 118.3(5) 2_557 .
C26 C38 Cl2 117.3(5) 2_557 .
C31 C39 C25 119.9(7) . 2_557

loop_
_geom_bond_atom_site_label_1
_geom_bond_atom_site_label_2
_geom_bond_distance
_geom_bond_site_symmetry_2
Cl1 C7 1.743(6) .
Cl2 C38 1.742(6) .
C7 C16 1.380(8) .
C7 C12 1.416(8) 2_558
C12 C19 1.405(8) .
C12 C7 1.416(8) 2_558
C12 C12 1.480(11) 2_558
C15 C23 1.339(8) .
C15 C35 1.427(8) .
C16 C33 1.429(8) .
C16 C35 1.461(8) .
C19 C35 1.371(8) .
C22 C36 1.388(8) .
C22 C27 1.413(8) .
C22 C25 1.460(9) 2_557
C23 C30 1.445(9) .
C25 C38 1.396(8) 2_557
C25 C39 1.421(8) 2_557
C25 C22 1.460(9) 2_557
C26 C38 1.407(8) 2_557
C26 C36 1.409(8) .
C26 C26 1.478(11) 2_557
C27 C34 1.340(8) .
C30 C33 1.353(8) .
C31 C39 1.341(10) .
C31 C34 1.436(10) .
C38 C25 1.396(8) 2_557
C38 C26 1.407(8) 2_557
C39 C25 1.421(8) 2_557
